data_2300680
loop_
_publ_author_name
'Saunders, Lucy K.'
'Yeung, Hamish H.-M.'
'Warren, Mark R.'
'Smith, Peter'
'Gurney, Stuart'
'Dodsworth, Stephen F.'
'Vitorica-Yrezabal, Inigo J.'
'Wilcox, Adrian'
'Hathaway, Paul V.'
'Preece, Geoff'
'Roberts, Paul'
'Barnett, Sarah A.'
'Allan, David R.'

_publ_section_title
;
 An electric field cell for performing <i>in situ</i> single-crystal
 synchrotron X-ray diffraction
;
_journal_coeditor_code OC5009
_journal_issue 5
_journal_name_full 'Journal of Applied Crystallography'
_journal_page_first 1349
_journal_page_last 1359
_journal_paper_doi 10.1107/S1600576721007469
_journal_volume 54
_journal_year 2021
_chemical_formula_moiety 'C4 H O4, C10 H9 N2'
_chemical_formula_sum 'C14 H10 N2 O4'
_chemical_formula_weight 270.24
_space_group_crystal_system monoclinic
_space_group_IT_number 14
_space_group_name_Hall '-P 2yn'
_space_group_name_H-M_alt 'P 1 21/n 1'
_atom_sites_solution_hydrogens difmap
_atom_sites_solution_primary dual
_audit_creation_date 2020-08-10
_audit_creation_method
;
Olex2 1.3-alpha
(compiled 2020.05.22 svn.r1d9e7f8d for OlexSys, GUI svn.r6115)
;
_cell_angle_alpha 90
_cell_angle_beta 92.272(3)
_cell_angle_gamma 90
_cell_formula_units_Z 4
_cell_length_a 3.80060(10)
_cell_length_b 11.2125(3)
_cell_length_c 27.4464(7)
_cell_measurement_reflns_used 8249
_cell_measurement_temperature 298
_cell_measurement_theta_max 20.76084559407034
_cell_measurement_theta_min 1.4664333493907515
_cell_volume 1168.69(5)
_computing_cell_refinement 'DIALS 2theta refinement, DIALS 3.0.4-g47491215a-release'
_computing_data_collection 'GDA - generic data acquisition software'
_computing_data_reduction
;
DIALS 3.0.4-g47491215a-release (Winter, G. et al., 2018)
dials.scale (Beilsten-Edmands, J. et al., 2020)
XIA2 0.7.50-gf263449d-dials-3.0 (Winter, G., 2010)
;
_computing_molecular_graphics 'Olex2 1.3-alpha (Dolomanov et al., 2009)'
_computing_publication_material 'Olex2 1.3-alpha (Dolomanov et al., 2009)'
_computing_structure_refinement 'XL  (Sheldrick, 2008)'
_computing_structure_solution 'SHELXT 2014/4 (Sheldrick, 2014)'
_diffrn_ambient_temperature 298(2)
_diffrn_detector 'Photon counting pixel array'
_diffrn_detector_type 'Dectris PILATUS 300K'
_diffrn_measured_fraction_theta_full 0.992
_diffrn_measured_fraction_theta_max 0.979
_diffrn_measurement_device '4-circle \k-geometry diffractometer'
_diffrn_measurement_device_type 'Newport IS4CCD'
_diffrn_measurement_method 'shutterless scans'
_diffrn_radiation_monochromator 'Silicon 111'
_diffrn_radiation_wavelength 0.534
_diffrn_reflns_av_R_equivalents 0.0649
_diffrn_reflns_av_unetI/netI 0.0435
_diffrn_reflns_Laue_measured_fraction_full 0.992
_diffrn_reflns_Laue_measured_fraction_max 0.979
_diffrn_reflns_limit_h_max 4
_diffrn_reflns_limit_h_min -5
_diffrn_reflns_limit_k_max 14
_diffrn_reflns_limit_k_min -14
_diffrn_reflns_limit_l_max 36
_diffrn_reflns_limit_l_min -36
_diffrn_reflns_number 15333
_diffrn_reflns_point_group_measured_fraction_full 0.992
_diffrn_reflns_point_group_measured_fraction_max 0.979
_diffrn_reflns_theta_full 18.687
_diffrn_reflns_theta_max 20.793
_diffrn_reflns_theta_min 1.116
_diffrn_source Synchrotron
_diffrn_source_details 'Nowell et al. (2012)'
_diffrn_source_type 'Diamond Light Source Beamline I19-2'
_exptl_absorpt_coefficient_mu 0.065
_exptl_absorpt_correction_T_max 1.0
_exptl_absorpt_correction_T_min 0.999590000075973
_exptl_absorpt_correction_type empirical
_exptl_absorpt_process_details
;
DIALS 3.0.4-g47491215a-release
Scaling & analysis of unmerged intensities, 
absorption correction using spherical harmonics
;
_exptl_crystal_colour yellow
_exptl_crystal_density_diffrn 1.536
_exptl_crystal_density_meas ?
_exptl_crystal_description block
_exptl_crystal_F_000 560
_exptl_crystal_size_max 1.0
_exptl_crystal_size_mid 2.0
_exptl_crystal_size_min 0.300
_refine_diff_density_max 0.335
_refine_diff_density_min -0.209
_refine_diff_density_rms 0.055
_refine_ls_extinction_coef 0.038(6)
_refine_ls_extinction_expression Fc^*^=kFc[1+0.001xFc^2^\l^3^/sin(2\q)]^-1/4^
_refine_ls_extinction_method 'SHELXL-2014/7 (Sheldrick 2014'
_refine_ls_goodness_of_fit_ref 1.035
_refine_ls_hydrogen_treatment refall
_refine_ls_matrix_type full
_refine_ls_number_parameters 222
_refine_ls_number_reflns 2791
_refine_ls_number_restraints 0
_refine_ls_restrained_S_all 1.035
_refine_ls_R_factor_all 0.0526
_refine_ls_R_factor_gt 0.0418
_refine_ls_shift/su_max 0.001
_refine_ls_shift/su_mean 0.000
_refine_ls_structure_factor_coef Fsqd
_refine_ls_weighting_details 'w=1/[\s^2^(Fo^2^)+(0.0673P)^2^] where P=(Fo^2^+2Fc^2^)/3'
_refine_ls_weighting_scheme calc
_refine_ls_wR_factor_gt 0.1096
_refine_ls_wR_factor_ref 0.1203
_reflns_Friedel_coverage 0.000
_reflns_number_gt 2159
_reflns_number_total 2791
_reflns_threshold_expression 'I > 2\s(I)'
_cod_data_source_file oc5009sup1.cif
_cod_data_source_block SQABPY_before_voltage_0V
_cod_depositor_comments
;
The following automatic conversions were performed:

data item '_exptl_crystal_density_meas' value 'not measured' was
changed to '?' -- the value is perceived as not measured.

Automatic conversion script
Id: cif_fix_values 7556 2019-12-06 15:28:31Z antanas 

 Adding full bibliography for 2300680--2300682.cif.
;
_cod_database_code 2300680
_cod_database_fobs_code 2300680
_shelx_shelxl_version_number 2014/7
_shelx_space_group_comment
;
The symmetry employed for this shelxl refinement is uniquely defined
by the following loop, which should always be used as a source of
symmetry information in preference to the above space-group names.
They are only intended as comments.
;
_olex2_refinement_description
;
;
_olex2_submission_special_instructions 'No special instructions were received'

loop_
_space_group_symop_operation_xyz
'x, y, z'
'-x+1/2, y+1/2, -z+1/2'
'-x, -y, -z'
'x-1/2, -y-1/2, z-1/2'

loop_
_atom_site_label
_atom_site_type_symbol
_atom_site_fract_x
_atom_site_fract_y
_atom_site_fract_z
_atom_site_U_iso_or_equiv
_atom_site_adp_type
_atom_site_occupancy
_atom_site_site_symmetry_order
_atom_site_calc_flag
_atom_site_refinement_flags_posn
_atom_site_refinement_flags_adp
_atom_site_refinement_flags_occupancy
_atom_site_disorder_assembly
_atom_site_disorder_group
O2 O 0.0629(3) 0.87501(8) 0.55273(3) 0.0420(3) Uani 1 1 d . . . . .
O4 O -0.3954(3) 0.60504(8) 0.65785(4) 0.0483(3) Uani 1 1 d . . . . .
O1 O -0.2815(3) 0.89163(8) 0.65817(3) 0.0471(3) Uani 1 1 d . . . . .
O3 O -0.0267(3) 0.58927(9) 0.55291(4) 0.0556(3) Uani 1 1 d . . . . .
N2 N 0.3440(3) 0.79559(10) 0.47411(4) 0.0348(3) Uani 1 1 d . . . . .
N1 N 0.9662(3) 0.67444(10) 0.24155(4) 0.0402(3) Uani 1 1 d . . . . .
C7 C 0.6122(3) 0.74910(10) 0.38452(4) 0.0280(3) Uani 1 1 d . . . . .
C10 C 0.7412(3) 0.72423(11) 0.33518(4) 0.0295(3) Uani 1 1 d . . . . .
C14 C 0.8946(4) 0.61552(11) 0.32435(4) 0.0328(3) Uani 1 1 d . . . . .
C2 C -0.0594(4) 0.80016(11) 0.58212(4) 0.0321(3) Uani 1 1 d . . . . .
C8 C 0.5200(4) 0.65642(11) 0.41554(4) 0.0333(3) Uani 1 1 d . . . . .
C4 C -0.2665(4) 0.67641(11) 0.62968(4) 0.0333(3) Uani 1 1 d . . . . .
C1 C -0.2128(4) 0.80399(11) 0.62816(4) 0.0321(3) Uani 1 1 d . . . . .
C6 C 0.5716(4) 0.86596(11) 0.40082(4) 0.0351(3) Uani 1 1 d . . . . .
C3 C -0.0999(4) 0.66863(11) 0.58107(4) 0.0352(3) Uani 1 1 d . . . . .
C13 C 1.0063(4) 0.59539(12) 0.27773(5) 0.0366(3) Uani 1 1 d . . . . .
C11 C 0.7055(4) 0.80765(12) 0.29774(4) 0.0384(3) Uani 1 1 d . . . . .
C5 C 0.4338(4) 0.88627(12) 0.44550(5) 0.0375(3) Uani 1 1 d . . . . .
C9 C 0.3857(4) 0.68179(12) 0.46029(4) 0.0354(3) Uani 1 1 d . . . . .
C12 C 0.8174(4) 0.77922(13) 0.25183(5) 0.0434(4) Uani 1 1 d . . . . .
H13 H 1.114(4) 0.5215(14) 0.2696(5) 0.045(4) Uiso 1 1 d . . . . .
H14 H 0.931(4) 0.5513(13) 0.3490(5) 0.048(4) Uiso 1 1 d . . . . .
H8 H 0.547(4) 0.5737(13) 0.4063(5) 0.041(4) Uiso 1 1 d . . . . .
H9 H 0.305(4) 0.6227(12) 0.4825(5) 0.038(4) Uiso 1 1 d . . . . .
H5 H 0.401(4) 0.9672(14) 0.4575(5) 0.047(4) Uiso 1 1 d . . . . .
H12 H 0.789(4) 0.8347(15) 0.2248(6) 0.054(4) Uiso 1 1 d . . . . .
H11 H 0.600(4) 0.8860(13) 0.3033(5) 0.048(4) Uiso 1 1 d . . . . .
H6 H 0.635(4) 0.9348(14) 0.3808(5) 0.045(4) Uiso 1 1 d . . . . .
H2 H 0.230(6) 0.8178(18) 0.5083(7) 0.084(6) Uiso 1 1 d . . . . .
H1 H -0.389(6) 0.8533(19) 0.6908(7) 0.095(7) Uiso 1 1 d . . . . .

loop_
_atom_site_aniso_label
_atom_site_aniso_U_11
_atom_site_aniso_U_22
_atom_site_aniso_U_33
_atom_site_aniso_U_23
_atom_site_aniso_U_13
_atom_site_aniso_U_12
O2 0.0644(7) 0.0300(5) 0.0330(5) 0.0031(3) 0.0222(4) 0.0003(4)
O4 0.0693(8) 0.0317(5) 0.0458(6) 0.0080(4) 0.0252(5) -0.0001(5)
O1 0.0800(9) 0.0293(5) 0.0335(5) -0.0009(4) 0.0230(5) 0.0024(5)
O3 0.0841(9) 0.0350(5) 0.0499(6) -0.0096(4) 0.0289(6) -0.0026(5)
N2 0.0389(7) 0.0384(6) 0.0277(5) -0.0022(4) 0.0078(4) 0.0009(5)
N1 0.0484(8) 0.0443(7) 0.0288(5) -0.0022(4) 0.0121(5) -0.0033(5)
C7 0.0299(7) 0.0288(6) 0.0255(5) 0.0000(4) 0.0046(5) 0.0004(5)
C10 0.0309(7) 0.0313(6) 0.0268(6) -0.0011(4) 0.0057(5) -0.0029(5)
C14 0.0389(8) 0.0302(6) 0.0299(6) -0.0013(4) 0.0073(5) -0.0005(5)
C2 0.0389(8) 0.0292(6) 0.0287(6) 0.0016(4) 0.0081(5) 0.0025(5)
C8 0.0420(8) 0.0270(6) 0.0316(6) 0.0017(5) 0.0092(5) 0.0003(5)
C4 0.0379(8) 0.0289(6) 0.0337(6) 0.0035(5) 0.0094(5) 0.0027(5)
C1 0.0406(8) 0.0274(6) 0.0289(6) 0.0026(4) 0.0087(5) 0.0048(5)
C6 0.0480(9) 0.0273(6) 0.0304(6) 0.0014(5) 0.0087(5) 0.0006(5)
C3 0.0418(9) 0.0298(6) 0.0346(6) -0.0002(5) 0.0110(5) 0.0016(5)
C13 0.0423(9) 0.0346(7) 0.0339(6) -0.0063(5) 0.0113(5) -0.0027(6)
C11 0.0481(9) 0.0362(7) 0.0319(6) 0.0045(5) 0.0116(6) 0.0058(6)
C5 0.0510(10) 0.0300(7) 0.0322(6) -0.0036(5) 0.0091(6) 0.0019(6)
C9 0.0428(9) 0.0343(7) 0.0301(6) 0.0034(5) 0.0107(5) -0.0017(5)
C12 0.0563(11) 0.0449(8) 0.0299(6) 0.0053(5) 0.0130(6) 0.0050(7)

loop_
_atom_type_symbol
_atom_type_description
_atom_type_scat_dispersion_real
_atom_type_scat_dispersion_imag
_atom_type_scat_source
C C 0.0012 0.0008 'International Tables Vol C Tables 4.2.6.8 and 6.1.1.4'
H H 0.0000 0.0000 'International Tables Vol C Tables 4.2.6.8 and 6.1.1.4'
N N 0.0027 0.0017 'International Tables Vol C Tables 4.2.6.8 and 6.1.1.4'
O O 0.0054 0.0032 'International Tables Vol C Tables 4.2.6.8 and 6.1.1.4'

loop_
_geom_angle_atom_site_label_1
_geom_angle_atom_site_label_2
_geom_angle_atom_site_label_3
_geom_angle
_geom_angle_site_symmetry_1
_geom_angle_site_symmetry_3
_geom_angle_publ_flag
C1 O1 H1 108.1(11) . . ?
C5 N2 C9 121.40(11) . . ?
C5 N2 H2 117.2(11) . . ?
C9 N2 H2 121.4(11) . . ?
C13 N1 C12 117.56(11) . . ?
C8 C7 C10 121.07(11) . . ?
C6 C7 C10 120.91(11) . . ?
C6 C7 C8 118.00(11) . . ?
C14 C10 C7 121.11(11) . . ?
C14 C10 C11 117.47(11) . . ?
C11 C10 C7 121.40(11) . . ?
C10 C14 H14 122.5(9) . . ?
C13 C14 C10 119.23(11) . . ?
C13 C14 H14 118.2(9) . . ?
O2 C2 C1 136.47(11) . . ?
O2 C2 C3 133.45(11) . . ?
C1 C2 C3 90.08(10) . . ?
C7 C8 H8 121.4(9) . . ?
C9 C8 C7 120.02(12) . . ?
C9 C8 H8 118.6(9) . . ?
O4 C4 C1 136.31(12) . . ?
O4 C4 C3 135.58(12) . . ?
C1 C4 C3 88.10(9) . . ?
O1 C1 C2 133.00(11) . . ?
O1 C1 C4 133.59(11) . . ?
C2 C1 C4 93.41(10) . . ?
C7 C6 H6 121.7(9) . . ?
C5 C6 C7 119.60(12) . . ?
C5 C6 H6 118.7(9) . . ?
O3 C3 C2 135.45(12) . . ?
O3 C3 C4 136.15(12) . . ?
C2 C3 C4 88.40(9) . . ?
N1 C13 C14 123.34(13) . . ?
N1 C13 H13 116.1(9) . . ?
C14 C13 H13 120.5(9) . . ?
C10 C11 H11 121.0(8) . . ?
C12 C11 C10 119.54(13) . . ?
C12 C11 H11 119.4(8) . . ?
N2 C5 C6 120.94(12) . . ?
N2 C5 H5 118.1(9) . . ?
C6 C5 H5 121.0(9) . . ?
N2 C9 C8 120.00(12) . . ?
N2 C9 H9 115.7(8) . . ?
C8 C9 H9 124.2(8) . . ?
N1 C12 C11 122.82(12) . . ?
N1 C12 H12 115.8(9) . . ?
C11 C12 H12 121.4(9) . . ?

loop_
_geom_bond_atom_site_label_1
_geom_bond_atom_site_label_2
_geom_bond_distance
_geom_bond_site_symmetry_2
_geom_bond_publ_flag
O2 C2 1.2653(15) . ?
O4 C4 1.2281(15) . ?
O1 C1 1.3151(14) . ?
O1 H1 1.09(2) . ?
O3 C3 1.2182(15) . ?
N2 C5 1.3372(17) . ?
N2 C9 1.3424(17) . ?
N2 H2 1.08(2) . ?
N1 C13 1.3352(17) . ?
N1 C12 1.3386(19) . ?
C7 C10 1.4848(17) . ?
C7 C8 1.3970(17) . ?
C7 C6 1.3951(17) . ?
C10 C14 1.3885(17) . ?
C10 C11 1.3922(17) . ?
C14 C13 1.3826(17) . ?
C14 H14 0.994(14) . ?
C2 C1 1.4130(17) . ?
C2 C3 1.4829(18) . ?
C8 C9 1.3782(17) . ?
C8 H8 0.967(15) . ?
C4 C1 1.4458(18) . ?
C4 C3 1.5017(18) . ?
C6 C5 1.3712(18) . ?
C6 H6 0.983(16) . ?
C13 H13 0.955(16) . ?
C11 C12 1.3831(18) . ?
C11 H11 0.981(16) . ?
C5 H5 0.975(15) . ?
C9 H9 0.959(14) . ?
C12 H12 0.971(16) . ?

loop_
_geom_torsion_atom_site_label_1
_geom_torsion_atom_site_label_2
_geom_torsion_atom_site_label_3
_geom_torsion_atom_site_label_4
_geom_torsion
_geom_torsion_site_symmetry_1
_geom_torsion_site_symmetry_2
_geom_torsion_site_symmetry_3
_geom_torsion_site_symmetry_4
_geom_torsion_publ_flag
O2 C2 C1 O1 -0.9(3) . . . . ?
O2 C2 C1 C4 178.88(17) . . . . ?
O2 C2 C3 O3 1.5(3) . . . . ?
O2 C2 C3 C4 -178.93(16) . . . . ?
O4 C4 C1 O1 1.4(3) . . . . ?
O4 C4 C1 C2 -178.41(17) . . . . ?
O4 C4 C3 O3 -2.0(3) . . . . ?
O4 C4 C3 C2 178.46(17) . . . . ?
C7 C10 C14 C13 179.02(12) . . . . ?
C7 C10 C11 C12 -177.62(13) . . . . ?
C7 C8 C9 N2 -0.1(2) . . . . ?
C7 C6 C5 N2 1.3(2) . . . . ?
C10 C7 C8 C9 -177.00(12) . . . . ?
C10 C7 C6 C5 176.45(12) . . . . ?
C10 C14 C13 N1 -1.9(2) . . . . ?
C10 C11 C12 N1 -1.1(2) . . . . ?
C14 C10 C11 C12 0.9(2) . . . . ?
C8 C7 C10 C14 -23.67(19) . . . . ?
C8 C7 C10 C11 154.77(13) . . . . ?
C8 C7 C6 C5 -2.1(2) . . . . ?
C1 C2 C3 O3 -178.83(18) . . . . ?
C1 C2 C3 C4 0.75(10) . . . . ?
C1 C4 C3 O3 178.84(18) . . . . ?
C1 C4 C3 C2 -0.73(10) . . . . ?
C6 C7 C10 C14 157.88(13) . . . . ?
C6 C7 C10 C11 -23.7(2) . . . . ?
C6 C7 C8 C9 1.5(2) . . . . ?
C3 C2 C1 O1 179.44(16) . . . . ?
C3 C2 C1 C4 -0.78(11) . . . . ?
C3 C4 C1 O1 -179.45(16) . . . . ?
C3 C4 C1 C2 0.77(10) . . . . ?
C13 N1 C12 C11 -0.1(2) . . . . ?
C11 C10 C14 C13 0.5(2) . . . . ?
C5 N2 C9 C8 -0.7(2) . . . . ?
C9 N2 C5 C6 0.1(2) . . . . ?
C12 N1 C13 C14 1.7(2) . . . . ?
